data_1513120
loop_
_publ_author_name
'Riley, Andrew P.'
'Day, Victor W.'
'Navarro, Hern A.'
'Prisinzano, Thomas E.'

_publ_section_title
;
 Palladium-Catalyzed Transformations of Salvinorin A, a Neoclerodane
 Diterpene fromSalvia divinorum
;
_journal_issue 23
_journal_name_full 'Organic Letters'
_journal_page_first 5936
_journal_paper_doi 10.1021/ol4027528
_journal_volume 15
_journal_year 2013
_chemical_absolute_configuration rmad
_chemical_formula_sum 'C23 H27.58 Br O8.29'
_chemical_formula_weight 516.58
_chemical_name_systematic
; 
 ? 
;
_space_group_IT_number 19
_symmetry_cell_setting orthorhombic
_symmetry_space_group_name_Hall 'P 2ac 2ab'
_symmetry_space_group_name_H-M 'P 21 21 21'
_atom_sites_solution_hydrogens difmap
_atom_sites_solution_primary direct
_atom_sites_solution_secondary difmap
_audit_creation_method SHELXTL
_cell_angle_alpha 90.00
_cell_angle_beta 90.00
_cell_angle_gamma 90.00
_cell_formula_units_Z 4
_cell_length_a 6.3073(5)
_cell_length_b 11.2135(8)
_cell_length_c 32.412(2)
_cell_measurement_reflns_used 9872
_cell_measurement_temperature 100(2)
_cell_measurement_theta_max 69.83
_cell_measurement_theta_min 2.73
_cell_volume 2292.4(3)
_computing_cell_refinement 'Bruker SAINT'
_computing_data_collection 'Bruker APEX2'
_computing_data_reduction 'Bruker SAINT'
_computing_molecular_graphics 'Bruker SHELXTL'
_computing_publication_material 'Bruker SHELXTL'
_computing_structure_refinement 'Bruker SHELXTL'
_computing_structure_solution 'Bruker SHELXTL'
_diffrn_ambient_temperature 100(2)
_diffrn_measured_fraction_theta_full 0.999
_diffrn_measured_fraction_theta_max 0.993
_diffrn_measurement_device_type 'Bruker APEX-II CCD'
_diffrn_measurement_method '\f and \w scans'
_diffrn_radiation_monochromator 'Helios multilayer optics'
_diffrn_radiation_source 'Bruker MicroStar microfocus rotating anode'
_diffrn_radiation_type CuK\a
_diffrn_radiation_wavelength 1.54178
_diffrn_reflns_av_R_equivalents 0.0352
_diffrn_reflns_av_sigmaI/netI 0.0287
_diffrn_reflns_limit_h_max 6
_diffrn_reflns_limit_h_min -7
_diffrn_reflns_limit_k_max 12
_diffrn_reflns_limit_k_min -13
_diffrn_reflns_limit_l_max 38
_diffrn_reflns_limit_l_min -38
_diffrn_reflns_number 20305
_diffrn_reflns_theta_full 66.00
_diffrn_reflns_theta_max 69.83
_diffrn_reflns_theta_min 2.73
_exptl_absorpt_coefficient_mu 2.863
_exptl_absorpt_correction_T_max 1.000
_exptl_absorpt_correction_T_min 0.775
_exptl_absorpt_correction_type multi-scan
_exptl_crystal_colour colourless
_exptl_crystal_density_diffrn 1.497
_exptl_crystal_density_method 'not measured'
_exptl_crystal_description 'Rectangular parallelepiped'
_exptl_crystal_F_000 1068
_exptl_crystal_size_max 0.25
_exptl_crystal_size_mid 0.06
_exptl_crystal_size_min 0.02
_refine_diff_density_max 0.694
_refine_diff_density_min -0.402
_refine_diff_density_rms 0.066
_refine_ls_abs_structure_details 'Flack H D (1983), Acta Cryst. A39, 876-881'
_refine_ls_abs_structure_Flack -0.030(16)
_refine_ls_extinction_method none
_refine_ls_goodness_of_fit_ref 1.048
_refine_ls_hydrogen_treatment mixed
_refine_ls_matrix_type full
_refine_ls_number_parameters 381
_refine_ls_number_reflns 4177
_refine_ls_number_restraints 0
_refine_ls_restrained_S_all 1.048
_refine_ls_R_factor_all 0.0305
_refine_ls_R_factor_gt 0.0297
_refine_ls_shift/su_max 0.001
_refine_ls_shift/su_mean 0.000
_refine_ls_structure_factor_coef Fsqd
_refine_ls_weighting_details 'calc w=1/[\s^2^(Fo^2^)+(0.0529P)^2^+1.2424P] where P=(Fo^2^+2Fc^2^)/3'
_refine_ls_weighting_scheme calc
_refine_ls_wR_factor_gt 0.0820
_refine_ls_wR_factor_ref 0.0828
_reflns_number_gt 4077
_reflns_number_total 4177
_reflns_threshold_expression >2sigma(I)
_cod_data_source_file ol4027528_si_002.cif
_cod_data_source_block q09e
_cod_depositor_comments
;
The following automatic conversions were performed:

'_symmetry_cell_setting' value 'Orthorhombic' changed to
'orthorhombic' according to
/home/saulius/struct/CIF-dictionaries/cif_core.dic dictionary named
'cif_core.dic' version 2.4.2 from 2011-04-26.

Automatic conversion script
Id: cif_fix_values 1891 2012-01-12 08:04:46Z andrius 
;
_cod_original_sg_symbol_H-M P2(1)2(1)2(1)
_cod_database_code 1513120

loop_
_symmetry_equiv_pos_as_xyz
'x, y, z'
'-x+1/2, -y, z+1/2'
'-x, y+1/2, -z+1/2'
'x+1/2, -y+1/2, -z'

loop_
_atom_site_label
_atom_site_type_symbol
_atom_site_fract_x
_atom_site_fract_y
_atom_site_fract_z
_atom_site_U_iso_or_equiv
_atom_site_adp_type
_atom_site_occupancy
_atom_site_symmetry_multiplicity
_atom_site_calc_flag
_atom_site_refinement_flags
Br Br 0.26740(5) -0.37893(2) 0.025969(8) 0.03027(10) Uani 1 1 d .
O1 O 0.0640(3) -0.01823(16) 0.03455(5) 0.0215(4) Uani 1 1 d .
O2 O -0.0871(3) -0.37893(17) 0.07492(6) 0.0296(4) Uani 1 1 d .
O3 O 0.7147(3) 0.06057(15) 0.13904(5) 0.0186(4) Uani 1 1 d .
O4 O 0.8038(3) 0.12970(17) 0.21480(5) 0.0222(4) Uani 1 1 d .
O5 O 0.6565(4) -0.05085(19) 0.22342(6) 0.0289(5) Uani 1 1 d .
O6 O 0.2089(4) 0.53080(18) 0.18146(6) 0.0367(6) Uani 1 1 d .
O7 O 0.5648(5) 0.55025(19) 0.17952(8) 0.0460(7) Uani 1 1 d .
O8 O -0.0106(3) 0.15246(18) 0.00564(6) 0.0274(5) Uani 1 1 d .
C1 C 0.5813(4) 0.1248(2) 0.15404(7) 0.0138(4) Uani 1 1 d .
C2 C 0.6058(4) 0.1710(2) 0.19818(7) 0.0175(5) Uani 1 1 d .
H2 H 0.485(5) 0.139(3) 0.2127(8) 0.012(6) Uiso 1 1 d .
C3 C 0.6057(5) 0.3062(2) 0.19886(8) 0.0204(5) Uani 1 1 d .
H3A H 0.740(6) 0.335(3) 0.1847(9) 0.024(7) Uiso 1 1 d .
H3B H 0.608(6) 0.328(3) 0.2255(10) 0.023(8) Uiso 1 1 d .
C4 C 0.4108(4) 0.3535(2) 0.17641(7) 0.0178(5) Uani 1 1 d .
H4 H 0.291(5) 0.322(3) 0.1874(9) 0.021 Uiso 1 1 d .
C5 C 0.3987(4) 0.3112(2) 0.13019(7) 0.0144(5) Uani 1 1 d .
C6 C 0.1950(4) 0.3581(2) 0.11014(7) 0.0162(5) Uani 1 1 d .
H6A H 0.089(6) 0.344(3) 0.1287(10) 0.019 Uiso 1 1 d .
H6B H 0.207(5) 0.446(2) 0.1069(8) 0.013(7) Uiso 1 1 d .
C7 C 0.1435(4) 0.2990(2) 0.06879(7) 0.0163(5) Uani 1 1 d .
H7A H 0.254(6) 0.319(3) 0.0482(9) 0.020 Uiso 1 1 d .
H7B H 0.025(6) 0.328(3) 0.0582(9) 0.020 Uiso 1 1 d .
C8 C 0.1264(4) 0.1644(2) 0.07448(7) 0.0139(5) Uani 1 1 d .
H8 H 0.018(5) 0.146(3) 0.0921(9) 0.022(8) Uiso 1 1 d .
C9 C 0.3303(4) 0.1059(2) 0.09119(7) 0.0136(5) Uani 1 1 d .
C10 C 0.3862(4) 0.1710(2) 0.13213(7) 0.0132(5) Uani 1 1 d .
H10 H 0.262(5) 0.153(2) 0.1495(8) 0.016 Uiso 1 1 d .
C11 C 0.2644(4) -0.0227(2) 0.10170(7) 0.0157(5) Uani 1 1 d .
H11A H 0.155(5) -0.020(3) 0.1211(9) 0.013(7) Uiso 1 1 d .
H11B H 0.376(6) -0.069(3) 0.1124(9) 0.018(7) Uiso 1 1 d .
C12 C 0.1859(4) -0.0906(2) 0.06400(8) 0.0191(5) Uani 1 1 d .
H12 H 0.305(5) -0.120(3) 0.0518(9) 0.019(7) Uiso 1 1 d .
C13 C 0.0508(4) -0.1946(2) 0.07406(8) 0.0190(5) Uani 1 1 d .
C14 C -0.1391(5) -0.1948(2) 0.09914(9) 0.0259(6) Uani 1 1 d .
H14 H -0.211(6) -0.129(3) 0.1107(11) 0.041(10) Uiso 1 1 d .
C15 C -0.2279(6) -0.3023(2) 0.09910(9) 0.0319(7) Uani 1 1 d .
H15 H -0.3568 -0.3248 0.1121 0.038 Uiso 1 1 calc R
C16 C 0.0700(5) -0.3069(2) 0.06067(8) 0.0220(5) Uani 1 1 d .
C17 C 0.0576(4) 0.1029(2) 0.03533(8) 0.0188(5) Uani 1 1 d .
C18 C 0.5062(4) 0.1061(2) 0.05794(7) 0.0160(5) Uani 1 1 d .
H18A H 0.4518 0.0697 0.0326 0.019 Uiso 1 1 calc R
H18B H 0.6283 0.0604 0.0679 0.038(10) Uiso 1 1 calc R
H18C H 0.5498 0.1884 0.0523 0.047(11) Uiso 1 1 calc R
C19 C 0.5952(4) 0.3555(2) 0.10630(7) 0.0167(5) Uani 1 1 d .
H19A H 0.722(5) 0.306(2) 0.1101(8) 0.013(6) Uiso 1 1 d .
H19B H 0.569(6) 0.356(3) 0.0777(12) 0.038(9) Uiso 1 1 d .
H19C H 0.641(5) 0.431(3) 0.1160(9) 0.020(8) Uiso 1 1 d .
C20 C 0.4078(6) 0.4888(2) 0.17937(8) 0.0283(7) Uani 1 1 d .
C21 C 0.8110(5) 0.0116(3) 0.22346(7) 0.0241(6) Uani 1 1 d .
C22 C 1.0328(6) -0.0283(3) 0.23232(11) 0.0329(7) Uani 1 1 d .
H22A H 1.094(7) 0.023(4) 0.2460(12) 0.040(11) Uiso 1 1 d .
H22B H 1.112(8) -0.025(4) 0.2081(14) 0.052(12) Uiso 1 1 d .
H22C H 1.043(11) -0.100(6) 0.2481(19) 0.097(19) Uiso 1 1 d .
C23 C 0.1918(9) 0.6602(3) 0.18006(10) 0.0627(15) Uani 1 1 d .
H23A H 0.2396 0.6890 0.1531 0.055(11) Uiso 1 1 calc R
H23B H 0.2805 0.6951 0.2018 0.043(10) Uiso 1 1 calc R
H23C H 0.0438 0.6836 0.1844 0.075(16) Uiso 1 1 calc R
O1W O 0.7315(14) 0.7117(6) 0.2287(2) 0.033(2) Uani 0.292(8) 1 d P
H1W1 H 0.6783 0.6600 0.2130 0.039 Uiso 0.292(8) 1 d PR
H1W2 H 0.7083 0.7853 0.2271 0.039 Uiso 0.292(8) 1 d PR

loop_
_atom_site_aniso_label
_atom_site_aniso_U_11
_atom_site_aniso_U_22
_atom_site_aniso_U_33
_atom_site_aniso_U_23
_atom_site_aniso_U_13
_atom_site_aniso_U_12
Br 0.03637(17) 0.02232(15) 0.03213(16) -0.00778(10) 0.01035(13) 0.00227(12)
O1 0.0288(10) 0.0180(9) 0.0179(9) 0.0025(7) -0.0112(7) -0.0052(7)
O2 0.0327(10) 0.0150(8) 0.0411(11) -0.0033(8) 0.0105(9) -0.0046(9)
O3 0.0184(9) 0.0182(8) 0.0191(8) -0.0009(6) -0.0020(7) 0.0051(7)
O4 0.0212(9) 0.0253(9) 0.0201(8) -0.0023(7) -0.0091(7) 0.0039(8)
O5 0.0315(12) 0.0294(11) 0.0259(10) 0.0072(8) -0.0008(8) 0.0019(9)
O6 0.0639(17) 0.0252(10) 0.0211(9) -0.0045(8) -0.0036(10) 0.0260(11)
O7 0.0748(19) 0.0184(11) 0.0448(14) -0.0075(9) 0.0227(13) -0.0105(12)
O8 0.0363(12) 0.0251(10) 0.0210(9) 0.0079(8) -0.0150(8) -0.0038(8)
C1 0.0163(11) 0.0106(10) 0.0146(10) 0.0013(9) 0.0003(8) -0.0028(10)
C2 0.0161(13) 0.0208(12) 0.0157(12) -0.0006(9) -0.0040(10) 0.0005(10)
C3 0.0247(15) 0.0203(13) 0.0162(13) -0.0059(10) -0.0026(11) -0.0017(11)
C4 0.0229(13) 0.0139(12) 0.0165(11) -0.0031(9) 0.0023(10) 0.0002(10)
C5 0.0143(12) 0.0141(11) 0.0148(11) -0.0017(9) 0.0021(9) 0.0014(9)
C6 0.0159(12) 0.0143(11) 0.0183(11) -0.0002(9) 0.0036(9) 0.0042(9)
C7 0.0150(13) 0.0174(12) 0.0166(11) 0.0052(9) -0.0007(10) 0.0033(10)
C8 0.0116(12) 0.0171(12) 0.0130(11) 0.0033(9) 0.0013(10) -0.0010(9)
C9 0.0134(11) 0.0137(11) 0.0135(10) 0.0006(9) -0.0007(8) -0.0015(9)
C10 0.0138(12) 0.0136(11) 0.0122(10) 0.0004(9) 0.0023(9) 0.0000(9)
C11 0.0172(12) 0.0149(10) 0.0150(10) 0.0026(8) -0.0015(11) -0.0001(10)
C12 0.0239(14) 0.0169(12) 0.0166(11) 0.0017(9) -0.0040(10) -0.0019(10)
C13 0.0198(14) 0.0181(12) 0.0190(12) 0.0004(10) -0.0039(10) -0.0017(10)
C14 0.0282(15) 0.0177(13) 0.0317(14) -0.0021(11) 0.0079(12) 0.0010(11)
C15 0.0459(19) 0.0166(12) 0.0332(14) 0.0018(10) 0.0048(14) -0.0240(14)
C16 0.0240(14) 0.0193(13) 0.0228(12) -0.0015(10) 0.0038(10) -0.0014(11)
C17 0.0161(12) 0.0190(12) 0.0214(13) 0.0031(10) -0.0022(9) -0.0037(9)
C18 0.0162(12) 0.0153(11) 0.0165(11) -0.0007(9) 0.0018(9) 0.0008(9)
C19 0.0160(12) 0.0158(12) 0.0182(12) 0.0001(9) 0.0019(9) -0.0027(10)
C20 0.052(2) 0.0183(14) 0.0146(12) -0.0015(10) 0.0075(13) 0.0073(14)
C21 0.0284(17) 0.0307(15) 0.0134(12) 0.0025(11) -0.0038(10) 0.0101(12)
C22 0.0309(18) 0.0389(18) 0.0290(16) 0.0022(15) -0.0072(14) 0.0091(15)
C23 0.131(5) 0.0280(16) 0.0292(16) -0.0011(13) -0.002(2) 0.046(2)
O1W 0.046(5) 0.018(3) 0.034(4) -0.003(2) -0.003(4) 0.000(3)

loop_
_atom_type_symbol
_atom_type_description
_atom_type_scat_dispersion_real
_atom_type_scat_dispersion_imag
_atom_type_scat_source
C C 0.0181 0.0091 'International Tables Vol C Tables 4.2.6.8 and 6.1.1.4'
H H 0.0000 0.0000 'International Tables Vol C Tables 4.2.6.8 and 6.1.1.4'
O O 0.0492 0.0322 'International Tables Vol C Tables 4.2.6.8 and 6.1.1.4'
Br Br -0.6763 1.2805 'International Tables Vol C Tables 4.2.6.8 and 6.1.1.4'

loop_
_geom_angle_atom_site_label_1
_geom_angle_atom_site_label_2
_geom_angle_atom_site_label_3
_geom_angle
C17 O1 C12 123.73(19)
C16 O2 C15 105.96(19)
C21 O4 C2 115.0(2)
C20 O6 C23 114.7(3)
O3 C1 C10 125.5(2)
O3 C1 C2 120.5(2)
C10 C1 C2 113.9(2)
O4 C2 C3 108.5(2)
O4 C2 C1 109.2(2)
C3 C2 C1 110.6(2)
O4 C2 H2 112.5(17)
C3 C2 H2 111.4(17)
C1 C2 H2 104.5(16)
C2 C3 C4 110.0(2)
C2 C3 H3A 108.1(18)
C4 C3 H3A 110.2(18)
C2 C3 H3B 106(2)
C4 C3 H3B 112(2)
H3A C3 H3B 110(3)
C20 C4 C3 109.1(2)
C20 C4 C5 111.1(2)
C3 C4 C5 112.8(2)
C20 C4 H4 110(2)
C3 C4 H4 111(2)
C5 C4 H4 102.7(19)
C6 C5 C19 110.48(19)
C6 C5 C4 109.91(19)
C19 C5 C4 110.0(2)
C6 C5 C10 108.5(2)
C19 C5 C10 112.43(19)
C4 C5 C10 105.41(18)
C7 C6 C5 113.62(19)
C7 C6 H6A 110(2)
C5 C6 H6A 106(2)
C7 C6 H6B 110.7(15)
C5 C6 H6B 108.8(17)
H6A C6 H6B 107(3)
C8 C7 C6 109.73(19)
C8 C7 H7A 111.2(17)
C6 C7 H7A 110.0(18)
C8 C7 H7B 110(2)
C6 C7 H7B 111(2)
H7A C7 H7B 104(3)
C17 C8 C7 111.8(2)
C17 C8 C9 110.0(2)
C7 C8 C9 113.8(2)
C17 C8 H8 102(2)
C7 C8 H8 111(2)
C9 C8 H8 108(2)
C11 C9 C8 104.50(19)
C11 C9 C18 110.5(2)
C8 C9 C18 110.66(19)
C11 C9 C10 108.18(18)
C8 C9 C10 106.84(19)
C18 C9 C10 115.6(2)
C1 C10 C9 115.16(19)
C1 C10 C5 108.63(19)
C9 C10 C5 116.45(19)
C1 C10 H10 107.9(17)
C9 C10 H10 102.0(17)
C5 C10 H10 105.8(16)
C12 C11 C9 112.26(19)
C12 C11 H11A 108.7(18)
C9 C11 H11A 108.4(18)
C12 C11 H11B 105.3(19)
C9 C11 H11B 113(2)
H11A C11 H11B 109(2)
O1 C12 C13 106.1(2)
O1 C12 C11 114.5(2)
C13 C12 C11 113.8(2)
O1 C12 H12 110.5(19)
C13 C12 H12 106(2)
C11 C12 H12 105.3(19)
C16 C13 C14 104.8(2)
C16 C13 C12 128.2(3)
C14 C13 C12 126.9(2)
C15 C14 C13 110.5(3)
C15 C14 H14 120(2)
C13 C14 H14 128(2)
C14 C15 O2 106.1(3)
C14 C15 H15 127.0
O2 C15 H15 127.0
C13 C16 O2 112.6(2)
C13 C16 Br 131.7(2)
O2 C16 Br 115.76(18)
O8 C17 O1 117.5(2)
O8 C17 C8 124.8(2)
O1 C17 C8 117.6(2)
C9 C18 H18A 109.5
C9 C18 H18B 109.5
H18A C18 H18B 109.5
C9 C18 H18C 109.5
H18A C18 H18C 109.5
H18B C18 H18C 109.5
C5 C19 H19A 114.2(16)
C5 C19 H19B 111(2)
H19A C19 H19B 105(3)
C5 C19 H19C 112(2)
H19A C19 H19C 102(3)
H19B C19 H19C 112(3)
O7 C20 O6 124.5(3)
O7 C20 C4 124.0(3)
O6 C20 C4 111.4(3)
O5 C21 O4 122.9(2)
O5 C21 C22 125.8(3)
O4 C21 C22 111.3(3)
C21 C22 H22A 109(3)
C21 C22 H22B 109(3)
H22A C22 H22B 100(4)
C21 C22 H22C 115(4)
H22A C22 H22C 106(4)
H22B C22 H22C 116(5)
O6 C23 H23A 109.5
O6 C23 H23B 109.5
H23A C23 H23B 109.5
O6 C23 H23C 109.5
H23A C23 H23C 109.5
H23B C23 H23C 109.5
H1W1 O1W H1W2 124.9

loop_
_geom_bond_atom_site_label_1
_geom_bond_atom_site_label_2
_geom_bond_distance
Br C16 1.862(3)
O1 C17 1.359(3)
O1 C12 1.470(3)
O2 C16 1.359(3)
O2 C15 1.464(4)
O3 C1 1.210(3)
O4 C21 1.355(3)
O4 C2 1.437(3)
O5 C21 1.200(4)
O6 C20 1.342(4)
O6 C23 1.455(4)
O7 C20 1.207(4)
O8 C17 1.191(3)
C1 C10 1.512(3)
C1 C2 1.529(3)
C2 C3 1.516(4)
C2 H2 0.96(3)
C3 C4 1.524(4)
C3 H3A 1.01(4)
C3 H3B 0.90(3)
C4 C20 1.520(4)
C4 C5 1.574(3)
C4 H4 0.91(3)
C5 C6 1.533(3)
C5 C19 1.544(3)
C5 C10 1.575(3)
C6 C7 1.530(3)
C6 H6A 0.91(3)
C6 H6B 1.00(3)
C7 C8 1.525(3)
C7 H7A 0.99(3)
C7 H7B 0.88(4)
C8 C17 1.508(3)
C8 C9 1.542(3)
C8 H8 0.91(3)
C9 C11 1.539(3)
C9 C18 1.546(3)
C9 C10 1.555(3)
C10 H10 0.98(3)
C11 C12 1.522(3)
C11 H11A 0.93(3)
C11 H11B 0.94(3)
C12 C13 1.481(3)
C12 H12 0.91(3)
C13 C16 1.337(4)
C13 C14 1.448(4)
C14 C15 1.329(4)
C14 H14 0.94(4)
C15 H15 0.9500
C18 H18A 0.9800
C18 H18B 0.9800
C18 H18C 0.9800
C19 H19A 0.98(3)
C19 H19B 0.94(4)
C19 H19C 0.95(3)
C21 C22 1.496(4)
C22 H22A 0.83(4)
C22 H22B 0.93(5)
C22 H22C 0.95(7)
C23 H23A 0.9800
C23 H23B 0.9800
C23 H23C 0.9800
O1W H1W1 0.8400
O1W H1W2 0.8400

loop_
_geom_hbond_atom_site_label_D
_geom_hbond_atom_site_label_H
_geom_hbond_atom_site_label_A
_geom_hbond_distance_DH
_geom_hbond_distance_HA
_geom_hbond_distance_DA
_geom_hbond_angle_DHA
_geom_hbond_site_symmetry_A
O1W H1W1 O7 0.84 1.79 2.631(7) 179.8 .
O1W H1W2 O5 0.84 1.87 2.710(7) 179.8 1_565

loop_
_geom_torsion_atom_site_label_1
_geom_torsion_atom_site_label_2
_geom_torsion_atom_site_label_3
_geom_torsion_atom_site_label_4
_geom_torsion
C21 O4 C2 C3 167.9(2)
C21 O4 C2 C1 -71.4(2)
O3 C1 C2 O4 2.3(3)
C10 C1 C2 O4 -175.35(19)
O3 C1 C2 C3 121.7(3)
C10 C1 C2 C3 -56.0(3)
O4 C2 C3 C4 172.71(19)
C1 C2 C3 C4 52.9(3)
C2 C3 C4 C20 177.1(2)
C2 C3 C4 C5 -58.8(3)
C20 C4 C5 C6 -59.2(3)
C3 C4 C5 C6 177.8(2)
C20 C4 C5 C19 62.6(3)
C3 C4 C5 C19 -60.3(3)
C20 C4 C5 C10 -175.9(2)
C3 C4 C5 C10 61.1(3)
C19 C5 C6 C7 71.7(3)
C4 C5 C6 C7 -166.8(2)
C10 C5 C6 C7 -52.0(3)
C5 C6 C7 C8 57.2(3)
C6 C7 C8 C17 175.2(2)
C6 C7 C8 C9 -59.5(3)
C17 C8 C9 C11 -63.5(2)
C7 C8 C9 C11 170.14(19)
C17 C8 C9 C18 55.4(3)
C7 C8 C9 C18 -70.9(3)
C17 C8 C9 C10 -178.07(19)
C7 C8 C9 C10 55.6(2)
O3 C1 C10 C9 15.0(3)
C2 C1 C10 C9 -167.5(2)
O3 C1 C10 C5 -117.7(3)
C2 C1 C10 C5 59.8(2)
C11 C9 C10 C1 66.9(3)
C8 C9 C10 C1 178.93(19)
C18 C9 C10 C1 -57.5(3)
C11 C9 C10 C5 -164.2(2)
C8 C9 C10 C5 -52.2(3)
C18 C9 C10 C5 71.4(3)
C6 C5 C10 C1 -176.86(18)
C19 C5 C10 C1 60.6(2)
C4 C5 C10 C1 -59.2(2)
C6 C5 C10 C9 51.2(3)
C19 C5 C10 C9 -71.3(3)
C4 C5 C10 C9 168.9(2)
C8 C9 C11 C12 60.9(3)
C18 C9 C11 C12 -58.1(3)
C10 C9 C11 C12 174.5(2)
C17 O1 C12 C13 140.0(2)
C17 O1 C12 C11 13.6(4)
C9 C11 C12 O1 -36.5(3)
C9 C11 C12 C13 -158.8(2)
O1 C12 C13 C16 104.2(3)
C11 C12 C13 C16 -129.0(3)
O1 C12 C13 C14 -72.3(3)
C11 C12 C13 C14 54.6(4)
C16 C13 C14 C15 -1.7(3)
C12 C13 C14 C15 175.4(3)
C13 C14 C15 O2 3.0(3)
C16 O2 C15 C14 -3.2(3)
C14 C13 C16 O2 -0.6(3)
C12 C13 C16 O2 -177.6(2)
C14 C13 C16 Br 178.2(2)
C12 C13 C16 Br 1.2(5)
C15 O2 C16 C13 2.3(3)
C15 O2 C16 Br -176.67(19)
C12 O1 C17 O8 165.5(2)
C12 O1 C17 C8 -17.6(4)
C7 C8 C17 O8 -12.2(4)
C9 C8 C17 O8 -139.6(3)
C7 C8 C17 O1 171.2(2)
C9 C8 C17 O1 43.8(3)
C23 O6 C20 O7 5.6(4)
C23 O6 C20 C4 -174.0(2)
C3 C4 C20 O7 34.0(4)
C5 C4 C20 O7 -91.0(3)
C3 C4 C20 O6 -146.4(2)
C5 C4 C20 O6 88.5(3)
C2 O4 C21 O5 -10.9(3)
C2 O4 C21 C22 168.4(2)
